data_9015282
loop_
_publ_author_name
'Scarlett, N. V. Y.'
'Grey, I. E.'
'Brand, H. E. A.'

_publ_section_title
;
 Ordering of iron vacancies in monoclinic jarosites
 Note: T = 95 C
;
_journal_name_full 'American Mineralogist'
_journal_page_first 1590
_journal_page_last 1593
_journal_paper_doi 10.2138/am.2010.3591
_journal_volume 95
_journal_year 2010
_chemical_compound_source Synthetic
_chemical_formula_sum 'Fe2.856 H6.73 Na0.75 O14 S2'
_chemical_name_mineral Jarosite
_space_group_IT_number 12
_symmetry_space_group_name_Hall '-C 2y'
_symmetry_space_group_name_H-M 'C 1 2/m 1'
_cell_angle_alpha 90
_cell_angle_beta 127.1974
_cell_angle_gamma 90
_cell_formula_units_Z 2
_cell_length_a 12.74852
_cell_length_b 7.34697
_cell_length_c 6.98243
_cell_volume 520.945
_database_code_amcsd 0017748
_exptl_crystal_density_diffrn 3.007
_cod_original_formula_sum 'Na.75 H6.73 Fe2.856 S2 O14'
_cod_database_code 9015282

loop_
_space_group_symop_operation_xyz
x,y,z
1/2+x,1/2+y,z
x,-y,z
1/2+x,1/2-y,z
-x,y,-z
1/2-x,1/2+y,-z
-x,-y,-z
1/2-x,1/2-y,-z

loop_
_atom_site_label
_atom_site_fract_x
_atom_site_fract_y
_atom_site_fract_z
_atom_site_occupancy
_atom_site_U_iso_or_equiv
_atom_site_type_symbol
_atom_site_attached_hydrogens
Na 0.00000 0.00000 0.00000 0.75000 0.01368 Na 0
H3O 0.00000 0.00000 0.00000 0.25000 0.01368 H 0
Fe1 0.00000 0.00000 0.50000 0.85600 0.01368 Fe 0
Fe2 0.75000 0.25000 0.50000 1.00000 0.01368 Fe 0
S 0.30660 0.00000 0.93290 1.00000 0.01368 S 0
O1 0.40910 0.00000 0.19800 1.00000 0.01431 O 0
O2 0.16790 0.00000 0.82900 1.00000 0.01431 O 0
O3 0.34230 0.16560 0.84600 1.00000 0.01431 O 0
O-H4 0.26030 0.00000 0.40000 0.92000 0.01431 O 1
Wat4 0.26030 0.00000 0.40000 0.08000 0.01431 O 2
O-H5 0.07430 0.20230 0.39430 0.92000 0.01431 O 1
Wat5 0.07430 0.20230 0.39430 0.08000 0.01431 O 2

loop_
_cod_changelog_entry_id
_cod_changelog_entry_author
_cod_changelog_entry_date
_cod_changelog_entry_text
1
;cod-tools version 3.8.0
Id: cif_guess_AMCSD_atom_types 9574 2023-05-10 09:00:05Z saulius
;
2023-05-10T18:55:57+03:00
;Derived atom types and hydrogen counts
from atom names that follow the AMCSD naming convention
(Wat == water, O-H == hydroxyl).
;

loop_
_cod_related_entry_id
_cod_related_entry_database
_cod_related_entry_code
1 AMCSD 0017748
